data_7008149
loop_
_publ_author_name
'Baber, R. Angharad'
'Collard, Simon'
'Hooper, Mark'
'Orpen, A. Guy'
'Pringle, Paul G.'
'Wilkinson, Matthew J.'
'Wingad, Richard L.'

_publ_section_title
;
 Bulky triarylarsines are effective ligands for palladium catalysed
 Heck olefination.
;
_journal_issue 8
_journal_name_full 'Dalton transactions (Cambridge, England : 2003)'
_journal_page_first 1491
_journal_page_last 1498
_journal_paper_doi 10.1039/b417910b
_journal_year 2005
_chemical_formula_moiety '[PdCl2(2a)2]'
_chemical_formula_sum 'C42 H42 As2 Cl2 Pd'
_chemical_formula_weight 873.90
_chemical_name_systematic
;
?
;
_space_group_IT_number 14
_symmetry_cell_setting monoclinic
_symmetry_space_group_name_Hall '-P 2yn'
_symmetry_space_group_name_H-M 'P 1 21/n 1'
_atom_sites_solution_hydrogens geom
_atom_sites_solution_primary direct
_atom_sites_solution_secondary difmap
_audit_creation_method SHELXL-97
_cell_angle_alpha 90.00
_cell_angle_beta 93.093(3)
_cell_angle_gamma 90.00
_cell_formula_units_Z 2
_cell_length_a 10.6786(18)
_cell_length_b 10.9964(19)
_cell_length_c 15.825(3)
_cell_measurement_temperature 173(2)
_cell_volume 1855.6(6)
_computing_cell_refinement 'Bruker SMART'
_computing_data_collection 'Bruker SMART'
_computing_data_reduction 'Bruker SHELXTL'
_computing_molecular_graphics 'Bruker SHELXTL'
_computing_publication_material 'Bruker SHELXTL'
_computing_structure_refinement 'SHELXL-97 (Sheldrick, 1997)'
_computing_structure_solution 'SHELXS-97 (Sheldrick, 1990)'
_diffrn_ambient_temperature 173(2)
_diffrn_measured_fraction_theta_full 0.989
_diffrn_measured_fraction_theta_max 0.989
_diffrn_measurement_device_type 'CCD area detector'
_diffrn_measurement_method 'omega scans with narrow frames'
_diffrn_radiation_monochromator graphite
_diffrn_radiation_source 'fine-focus sealed tube'
_diffrn_radiation_type MoK\a
_diffrn_radiation_wavelength 0.71073
_diffrn_reflns_av_R_equivalents 0.0891
_diffrn_reflns_av_sigmaI/netI 0.0773
_diffrn_reflns_limit_h_max 13
_diffrn_reflns_limit_h_min -13
_diffrn_reflns_limit_k_max 14
_diffrn_reflns_limit_k_min -14
_diffrn_reflns_limit_l_max 20
_diffrn_reflns_limit_l_min -20
_diffrn_reflns_number 19130
_diffrn_reflns_theta_full 27.59
_diffrn_reflns_theta_max 27.59
_diffrn_reflns_theta_min 2.25
_exptl_absorpt_coefficient_mu 2.443
_exptl_absorpt_correction_T_max 0.862073
_exptl_absorpt_correction_T_min 0.660167
_exptl_absorpt_correction_type multi-scan
_exptl_absorpt_process_details 'SADABS (Sheldrick, 1998)'
_exptl_crystal_colour yellow
_exptl_crystal_density_diffrn 1.564
_exptl_crystal_density_method 'not measured'
_exptl_crystal_description plate
_exptl_crystal_F_000 880
_exptl_crystal_size_max 0.3
_exptl_crystal_size_mid 0.2
_exptl_crystal_size_min 0.05
_refine_diff_density_max 0.651
_refine_diff_density_min -0.720
_refine_diff_density_rms 0.126
_refine_ls_extinction_method none
_refine_ls_goodness_of_fit_ref 1.041
_refine_ls_hydrogen_treatment mixed
_refine_ls_matrix_type full
_refine_ls_number_parameters 217
_refine_ls_number_reflns 4250
_refine_ls_number_restraints 0
_refine_ls_restrained_S_all 1.041
_refine_ls_R_factor_all 0.0862
_refine_ls_R_factor_gt 0.0470
_refine_ls_shift/su_max 0.001
_refine_ls_shift/su_mean 0.000
_refine_ls_structure_factor_coef Fsqd
_refine_ls_weighting_details 'calc w=1/[\s^2^(Fo^2^)+(0.0323P)^2^+1.6081P] where P=(Fo^2^+2Fc^2^)/3'
_refine_ls_weighting_scheme calc
_refine_ls_wR_factor_gt 0.0801
_refine_ls_wR_factor_ref 0.0901
_reflns_number_gt 2943
_reflns_number_total 4250
_reflns_threshold_expression >2sigma(I)
_cod_data_source_file b417910b.txt
_cod_data_source_block 4a
_cod_original_cell_volume 1855.6(5)
_cod_original_sg_symbol_H-M P2(1)/n
_cod_database_code 7008149

loop_
_symmetry_equiv_pos_as_xyz
'x, y, z'
'-x+1/2, y+1/2, -z+1/2'
'-x, -y, -z'
'x-1/2, -y-1/2, z-1/2'

loop_
_atom_site_label
_atom_site_type_symbol
_atom_site_fract_x
_atom_site_fract_y
_atom_site_fract_z
_atom_site_U_iso_or_equiv
_atom_site_adp_type
_atom_site_occupancy
_atom_site_symmetry_multiplicity
_atom_site_calc_flag
_atom_site_refinement_flags
_atom_site_disorder_assembly
_atom_site_disorder_group
Pd1 Pd 1.0000 0.0000 0.0000 0.01811(13) Uani 1 2 d S . .
As1 As 0.90413(4) 0.12067(4) 0.10778(3) 0.01832(12) Uani 1 1 d . . .
Cl1 Cl 0.87258(10) -0.15940(10) 0.03469(7) 0.0241(3) Uani 1 1 d . . .
C1 C 0.9185(4) 0.0591(4) 0.2229(3) 0.0204(10) Uani 1 1 d . . .
C2 C 0.9761(4) -0.0550(4) 0.2341(3) 0.0274(11) Uani 1 1 d . . .
H2 H 1.0025 -0.0984 0.1863 0.033 Uiso 1 1 calc R . .
C3 C 0.9949(5) -0.1049(5) 0.3138(3) 0.0357(13) Uani 1 1 d . . .
H3 H 1.0343 -0.1820 0.3206 0.043 Uiso 1 1 calc R . .
C4 C 0.9567(5) -0.0432(5) 0.3832(3) 0.0368(13) Uani 1 1 d . . .
H4 H 0.9686 -0.0779 0.4380 0.044 Uiso 1 1 calc R . .
C5 C 0.9005(5) 0.0702(5) 0.3730(3) 0.0358(13) Uani 1 1 d . . .
H5 H 0.8754 0.1125 0.4216 0.043 Uiso 1 1 calc R . .
C6 C 0.8794(4) 0.1244(4) 0.2930(3) 0.0253(10) Uani 1 1 d . . .
C7 C 0.8207(5) 0.2484(5) 0.2883(3) 0.0343(12) Uani 1 1 d . . .
H7A H 0.8858 0.3097 0.2808 0.051 Uiso 1 1 calc R . .
H7B H 0.7791 0.2649 0.3408 0.051 Uiso 1 1 calc R . .
H7C H 0.7589 0.2517 0.2403 0.051 Uiso 1 1 calc R . .
C8 C 0.9639(4) 0.2869(4) 0.1216(3) 0.0260(11) Uani 1 1 d . . .
C9 C 1.0864(4) 0.3071(4) 0.1569(3) 0.0278(11) Uani 1 1 d . . .
C10 C 1.1255(6) 0.4292(5) 0.1671(3) 0.0431(15) Uani 1 1 d . . .
H10 H 1.2071 0.4458 0.1912 0.052 Uiso 1 1 calc R . .
C11 C 1.0486(6) 0.5246(5) 0.1430(4) 0.0499(16) Uani 1 1 d . . .
H11 H 1.0775 0.6057 0.1508 0.060 Uiso 1 1 calc R . .
C12 C 0.9296(6) 0.5034(5) 0.1076(3) 0.0455(14) Uani 1 1 d . . .
H12 H 0.8769 0.5694 0.0902 0.055 Uiso 1 1 calc R . .
C13 C 0.8877(5) 0.3832(4) 0.0976(3) 0.0347(12) Uani 1 1 d . . .
H13 H 0.8055 0.3680 0.0740 0.042 Uiso 1 1 calc R . .
C14 C 1.1747(4) 0.2063(5) 0.1860(3) 0.0349(13) Uani 1 1 d . . .
H14A H 1.1480 0.1728 0.2395 0.052 Uiso 1 1 calc R . .
H14B H 1.2599 0.2388 0.1942 0.052 Uiso 1 1 calc R . .
H14C H 1.1734 0.1420 0.1431 0.052 Uiso 1 1 calc R . .
C15 C 0.7240(4) 0.1297(4) 0.0821(3) 0.0216(10) Uani 1 1 d . . .
C16 C 0.6427(4) 0.0859(4) 0.1410(3) 0.0255(11) Uani 1 1 d . . .
H16 H 0.6754 0.0554 0.1939 0.031 Uiso 1 1 calc R . .
C17 C 0.5143(5) 0.0867(4) 0.1227(3) 0.0333(12) Uani 1 1 d . . .
H17 H 0.4590 0.0569 0.1630 0.040 Uiso 1 1 calc R . .
C18 C 0.4669(5) 0.1310(5) 0.0454(3) 0.0376(13) Uani 1 1 d . . .
H18 H 0.3789 0.1334 0.0331 0.045 Uiso 1 1 calc R . .
C19 C 0.5475(5) 0.1714(4) -0.0132(3) 0.0351(13) Uani 1 1 d . . .
H19 H 0.5138 0.2009 -0.0661 0.042 Uiso 1 1 calc R . .
C20 C 0.6766(5) 0.1705(4) 0.0024(3) 0.0263(11) Uani 1 1 d . . .
C21 C 0.7580(5) 0.2088(5) -0.0678(3) 0.0447(15) Uani 1 1 d . . .
H21A H 0.7720 0.1391 -0.1046 0.067 Uiso 1 1 calc R . .
H21B H 0.8387 0.2383 -0.0435 0.067 Uiso 1 1 calc R . .
H21C H 0.7161 0.2739 -0.1008 0.067 Uiso 1 1 calc R . .

loop_
_atom_site_aniso_label
_atom_site_aniso_U_11
_atom_site_aniso_U_22
_atom_site_aniso_U_33
_atom_site_aniso_U_23
_atom_site_aniso_U_13
_atom_site_aniso_U_12
Pd1 0.0185(3) 0.0191(3) 0.0173(2) -0.0003(2) 0.00603(19) 0.0004(2)
As1 0.0184(2) 0.0194(2) 0.0175(2) 0.0002(2) 0.00413(17) 0.0016(2)
Cl1 0.0256(6) 0.0240(6) 0.0238(6) 0.0000(5) 0.0110(5) -0.0058(5)
C1 0.017(2) 0.023(2) 0.022(2) 0.001(2) 0.0003(18) -0.0032(19)
C2 0.020(3) 0.032(3) 0.030(3) 0.001(2) 0.003(2) 0.000(2)
C3 0.037(3) 0.033(3) 0.037(3) 0.014(2) -0.007(2) -0.004(2)
C4 0.042(3) 0.041(3) 0.027(3) 0.012(2) -0.006(2) -0.008(3)
C5 0.039(3) 0.049(4) 0.019(3) -0.002(2) 0.002(2) -0.017(3)
C6 0.024(3) 0.028(3) 0.024(2) -0.005(2) 0.0006(19) -0.006(2)
C7 0.038(3) 0.041(3) 0.024(3) -0.010(2) 0.010(2) 0.003(3)
C8 0.032(3) 0.026(3) 0.021(2) -0.003(2) 0.013(2) -0.003(2)
C9 0.026(3) 0.032(3) 0.026(3) -0.005(2) 0.009(2) -0.007(2)
C10 0.044(4) 0.044(4) 0.044(3) -0.014(3) 0.016(3) -0.020(3)
C11 0.065(4) 0.026(3) 0.061(4) -0.011(3) 0.025(3) -0.016(3)
C12 0.059(4) 0.023(3) 0.056(4) 0.001(3) 0.020(3) 0.003(3)
C13 0.039(3) 0.025(3) 0.041(3) 0.003(2) 0.012(2) 0.004(2)
C14 0.025(3) 0.045(3) 0.035(3) -0.007(2) -0.002(2) -0.006(2)
C15 0.018(2) 0.019(2) 0.028(2) -0.007(2) 0.0001(19) 0.0018(19)
C16 0.024(3) 0.022(3) 0.030(3) -0.008(2) 0.002(2) -0.001(2)
C17 0.029(3) 0.029(3) 0.042(3) -0.011(2) 0.009(2) -0.003(2)
C18 0.024(3) 0.031(3) 0.056(4) -0.020(3) -0.011(3) 0.005(2)
C19 0.039(3) 0.027(3) 0.038(3) -0.002(2) -0.013(3) 0.008(2)
C20 0.032(3) 0.024(3) 0.023(2) -0.006(2) -0.001(2) 0.007(2)
C21 0.049(4) 0.055(4) 0.030(3) 0.010(3) -0.001(3) 0.006(3)

loop_
_atom_type_symbol
_atom_type_description
_atom_type_scat_dispersion_real
_atom_type_scat_dispersion_imag
_atom_type_scat_source
C C 0.0033 0.0016 'International Tables Vol C Tables 4.2.6.8 and 6.1.1.4'
H H 0.0000 0.0000 'International Tables Vol C Tables 4.2.6.8 and 6.1.1.4'
Cl Cl 0.1484 0.1585 'International Tables Vol C Tables 4.2.6.8 and 6.1.1.4'
As As 0.0499 2.0058 'International Tables Vol C Tables 4.2.6.8 and 6.1.1.4'
Pd Pd -0.9988 1.0072 'International Tables Vol C Tables 4.2.6.8 and 6.1.1.4'

loop_
_geom_angle_atom_site_label_1
_geom_angle_atom_site_label_2
_geom_angle_atom_site_label_3
_geom_angle
_geom_angle_site_symmetry_1
_geom_angle_site_symmetry_3
_geom_angle_publ_flag
Cl1 Pd1 Cl1 180.00(7) . 3_755 ?
Cl1 Pd1 As1 91.63(3) . 3_755 ?
Cl1 Pd1 As1 88.37(3) 3_755 3_755 ?
Cl1 Pd1 As1 88.37(3) . . ?
Cl1 Pd1 As1 91.63(3) 3_755 . ?
As1 Pd1 As1 180.000(14) 3_755 . ?
C1 As1 C8 102.32(19) . . ?
C1 As1 C15 103.92(18) . . ?
C8 As1 C15 106.86(19) . . ?
C1 As1 Pd1 116.94(13) . . ?
C8 As1 Pd1 116.35(12) . . ?
C15 As1 Pd1 109.31(13) . . ?
C6 C1 C2 120.2(4) . . ?
C6 C1 As1 123.5(3) . . ?
C2 C1 As1 116.2(3) . . ?
C3 C2 C1 120.8(5) . . ?
C3 C2 H2 119.6 . . ?
C1 C2 H2 119.6 . . ?
C4 C3 C2 120.1(5) . . ?
C4 C3 H3 120.0 . . ?
C2 C3 H3 120.0 . . ?
C3 C4 C5 119.7(5) . . ?
C3 C4 H4 120.1 . . ?
C5 C4 H4 120.1 . . ?
C4 C5 C6 122.1(5) . . ?
C4 C5 H5 119.0 . . ?
C6 C5 H5 119.0 . . ?
C1 C6 C5 117.1(4) . . ?
C1 C6 C7 124.5(4) . . ?
C5 C6 C7 118.4(4) . . ?
C6 C7 H7A 109.5 . . ?
C6 C7 H7B 109.5 . . ?
H7A C7 H7B 109.5 . . ?
C6 C7 H7C 109.5 . . ?
H7A C7 H7C 109.5 . . ?
H7B C7 H7C 109.5 . . ?
C13 C8 C9 120.6(5) . . ?
C13 C8 As1 120.4(4) . . ?
C9 C8 As1 118.9(4) . . ?
C8 C9 C10 117.1(5) . . ?
C8 C9 C14 123.7(4) . . ?
C10 C9 C14 119.1(5) . . ?
C11 C10 C9 121.7(5) . . ?
C11 C10 H10 119.1 . . ?
C9 C10 H10 119.1 . . ?
C10 C11 C12 120.5(5) . . ?
C10 C11 H11 119.8 . . ?
C12 C11 H11 119.8 . . ?
C11 C12 C13 119.1(5) . . ?
C11 C12 H12 120.5 . . ?
C13 C12 H12 120.5 . . ?
C8 C13 C12 120.9(5) . . ?
C8 C13 H13 119.5 . . ?
C12 C13 H13 119.5 . . ?
C9 C14 H14A 109.5 . . ?
C9 C14 H14B 109.5 . . ?
H14A C14 H14B 109.5 . . ?
C9 C14 H14C 109.5 . . ?
H14A C14 H14C 109.5 . . ?
H14B C14 H14C 109.5 . . ?
C16 C15 C20 120.2(4) . . ?
C16 C15 As1 119.2(3) . . ?
C20 C15 As1 120.4(3) . . ?
C17 C16 C15 120.2(5) . . ?
C17 C16 H16 119.9 . . ?
C15 C16 H16 119.9 . . ?
C18 C17 C16 119.7(5) . . ?
C18 C17 H17 120.1 . . ?
C16 C17 H17 120.1 . . ?
C19 C18 C17 119.9(5) . . ?
C19 C18 H18 120.1 . . ?
C17 C18 H18 120.1 . . ?
C18 C19 C20 122.0(5) . . ?
C18 C19 H19 119.0 . . ?
C20 C19 H19 119.0 . . ?
C19 C20 C15 117.9(4) . . ?
C19 C20 C21 118.3(4) . . ?
C15 C20 C21 123.8(4) . . ?
C20 C21 H21A 109.5 . . ?
C20 C21 H21B 109.5 . . ?
H21A C21 H21B 109.5 . . ?
C20 C21 H21C 109.5 . . ?
H21A C21 H21C 109.5 . . ?
H21B C21 H21C 109.5 . . ?

loop_
_geom_bond_atom_site_label_1
_geom_bond_atom_site_label_2
_geom_bond_distance
_geom_bond_site_symmetry_2
_geom_bond_publ_flag
Pd1 Cl1 2.3034(11) . ?
Pd1 Cl1 2.3034(11) 3_755 ?
Pd1 As1 2.4303(5) 3_755 ?
Pd1 As1 2.4303(5) . ?
As1 C1 1.941(4) . ?
As1 C8 1.944(5) . ?
As1 C15 1.947(4) . ?
C1 C6 1.404(6) . ?
C1 C2 1.405(6) . ?
C2 C3 1.379(6) . ?
C2 H2 0.9500 . ?
C3 C4 1.371(7) . ?
C3 H3 0.9500 . ?
C4 C5 1.390(7) . ?
C4 H4 0.9500 . ?
C5 C6 1.406(6) . ?
C5 H5 0.9500 . ?
C6 C7 1.502(7) . ?
C7 H7A 0.9800 . ?
C7 H7B 0.9800 . ?
C7 H7C 0.9800 . ?
C8 C13 1.376(7) . ?
C8 C9 1.412(7) . ?
C9 C10 1.413(7) . ?
C9 C14 1.510(7) . ?
C10 C11 1.373(8) . ?
C10 H10 0.9500 . ?
C11 C12 1.380(8) . ?
C11 H11 0.9500 . ?
C12 C13 1.402(7) . ?
C12 H12 0.9500 . ?
C13 H13 0.9500 . ?
C14 H14A 0.9800 . ?
C14 H14B 0.9800 . ?
C14 H14C 0.9800 . ?
C15 C16 1.393(6) . ?
C15 C20 1.408(6) . ?
C16 C17 1.386(6) . ?
C16 H16 0.9500 . ?
C17 C18 1.386(7) . ?
C17 H17 0.9500 . ?
C18 C19 1.373(7) . ?
C18 H18 0.9500 . ?
C19 C20 1.388(7) . ?
C19 H19 0.9500 . ?
C20 C21 1.506(6) . ?
C21 H21A 0.9800 . ?
C21 H21B 0.9800 . ?
C21 H21C 0.9800 . ?
